data_4345026
loop_
_publ_author_name
'Kobayashi, Atsushi'
'Arata, Ryuya'
'Ogawa, Tomohiro'
'Yoshida, Masaki'
'Kato, Masako'

_publ_section_title
;
 Effect of Water Coordination on Luminescent Properties of
 Pyrazine-Bridged Dinuclear Cu(I) Complexes
;
_journal_name_full 'Inorganic Chemistry'
_journal_paper_doi 10.1021/acs.inorgchem.6b02578
_journal_year 2017
_chemical_formula_moiety 'C77 H70 B2 Cu2 F8 N2 O3 P4'
_chemical_formula_sum 'C77 H70 B2 Cu2 F8 N2 O3 P4'
_chemical_formula_weight 1496.01
_space_group_crystal_system monoclinic
_space_group_IT_number 14
_space_group_name_Hall '-P 2yn'
_space_group_name_H-M_alt 'P 1 21/n 1'
_symmetry_space_group_name_Hall '-P 2yn'
_symmetry_space_group_name_H-M 'P 1 21/n 1'
_atom_sites_solution_hydrogens geom
_atom_sites_solution_primary direct
_atom_sites_solution_secondary difmap
_cell_angle_alpha 90.0000
_cell_angle_beta 90.2370
_cell_angle_gamma 90.0000
_cell_formula_units_Z 2
_cell_length_a 9.4890
_cell_length_b 14.8830
_cell_length_c 25.4100
_cell_measurement_reflns_used 8611
_cell_measurement_temperature 150
_cell_measurement_theta_max 27.50
_cell_measurement_theta_min 3.00
_cell_volume 3588.491
_computing_cell_refinement 'CrystalClear-SM Expert 2.0 r16'
_computing_data_collection 'CrystalClear-SM Expert 2.0 r16 (Rigaku, 2013)'
_computing_data_reduction 'CrystalClear-SM Expert 2.0 r16'
_computing_molecular_graphics 'CrystalStructure 4.1'
_computing_publication_material 'CrystalStructure 4.1 (Rigaku, 2014)'
_computing_structure_refinement 'SHELXL2013 (Sheldrick, 2008)'
_computing_structure_solution 'SIR2011 (Burla, et al., 2012)'
_diffrn_ambient_temperature 150
_diffrn_detector_area_resol_mean 7.314
_diffrn_measured_fraction_theta_full 0.987
_diffrn_measured_fraction_theta_max 0.984
_diffrn_measurement_device_type 'Rigaku Mercury70'
_diffrn_measurement_method \w
_diffrn_radiation_type 'Mo K\a'
_diffrn_radiation_wavelength 0.71075
_diffrn_reflns_av_R_equivalents 0.0341
_diffrn_reflns_Laue_measured_fraction_full 0.987
_diffrn_reflns_Laue_measured_fraction_max 0.984
_diffrn_reflns_limit_h_max 12
_diffrn_reflns_limit_h_min -10
_diffrn_reflns_limit_k_max 12
_diffrn_reflns_limit_k_min -19
_diffrn_reflns_limit_l_max 32
_diffrn_reflns_limit_l_min -31
_diffrn_reflns_number 27830
_diffrn_reflns_point_group_measured_fraction_full 0.987
_diffrn_reflns_point_group_measured_fraction_max 0.984
_diffrn_reflns_theta_full 25.242
_diffrn_reflns_theta_max 27.483
_diffrn_reflns_theta_min 3.004
_diffrn_standards_number 0
_exptl_absorpt_coefficient_mu 0.752
_exptl_absorpt_correction_T_max 0.860
_exptl_absorpt_correction_T_min 0.746
_exptl_absorpt_correction_type numerical
_exptl_absorpt_process_details 'NUMABS (Rigaku, 1999)'
_exptl_crystal_colour yellow
_exptl_crystal_density_diffrn 1.384
_exptl_crystal_density_method 'not measured'
_exptl_crystal_description chip
_exptl_crystal_F_000 1540.00
_exptl_crystal_size_max 0.200
_exptl_crystal_size_mid 0.200
_exptl_crystal_size_min 0.200
_refine_diff_density_max 1.57
_refine_diff_density_min -1.37
_refine_ls_extinction_method none
_refine_ls_goodness_of_fit_ref 1.011
_refine_ls_hydrogen_treatment constr
_refine_ls_number_parameters 451
_refine_ls_number_reflns 8103
_refine_ls_number_restraints 0
_refine_ls_R_factor_all 0.0930
_refine_ls_R_factor_gt 0.0619
_refine_ls_shift/su_max 0.001
_refine_ls_structure_factor_coef Fsqd
_refine_ls_weighting_details 'w = 1/[\s^2^(Fo^2^)+(0.1016P)^2^+0.0000P] where P=(Fo^2^+2Fc^2^)/3'
_refine_ls_weighting_scheme calc
_refine_ls_wR_factor_gt 0.1709
_refine_ls_wR_factor_ref 0.1904
_reflns_number_gt 5186
_reflns_number_total 8103
_reflns_threshold_expression F^2^>2.0\s(F^2^)
_cod_data_source_file ic6b02578_si_002.cif
_cod_data_source_block H2O-Cu2-H2O
_cod_original_cell_volume 3588.4911
_cod_database_code 4345026

loop_
_symmetry_equiv_pos_site_id
_space_group_symop_operation_xyz
1 +X,+Y,+Z
2 1/2-X,1/2+Y,1/2-Z
3 -X,-Y,-Z
4 1/2+X,1/2-Y,1/2+Z

loop_
_atom_site_label
_atom_site_type_symbol
_atom_site_fract_x
_atom_site_fract_y
_atom_site_fract_z
_atom_site_U_iso_or_equiv
_atom_site_adp_type
_atom_site_occupancy
_atom_site_site_symmetry_multiplicity
_atom_site_calc_flag
_atom_site_refinement_flags
Cu1 Cu 0.65121(5) 0.16550(3) 0.57893(2) 0.02539(16) Uani 1 4 d .
P1 P 0.60398(11) 0.30389(6) 0.54692(4) 0.0258(2) Uani 1 4 d .
P2 P 0.66777(10) 0.13448(6) 0.66561(4) 0.0237(2) Uani 1 4 d .
F1 F 0.3226(9) 0.6925(6) 0.0772(3) 0.218(5) Uani 1 4 d .
F2 F 0.5114(8) 0.6527(4) 0.0402(2) 0.180(3) Uani 1 4 d .
F3 F 0.4125(4) 0.5578(3) 0.09323(17) 0.1084(15) Uani 1 4 d .
F4 F 0.3140(11) 0.5946(5) 0.0185(3) 0.310(7) Uani 1 4 d .
O1 O 0.8631(4) 0.1217(3) 0.55513(14) 0.0562(9) Uani 1 4 d .
O2 O 0.3833(6) 0.0469(3) 0.5873(2) 0.0318(13) Uani 0.5 4 d .
N1 N 0.5544(4) 0.06903(19) 0.53147(14) 0.0288(7) Uani 1 4 d .
C1 C 0.6250(5) 0.3131(2) 0.47565(17) 0.0309(9) Uani 1 4 d .
C2 C 0.7544(5) 0.2879(3) 0.45547(18) 0.0390(10) Uani 1 4 d .
C3 C 0.7788(6) 0.2925(3) 0.4020(2) 0.0485(12) Uani 1 4 d .
C4 C 0.6738(6) 0.3217(3) 0.3680(2) 0.0494(13) Uani 1 4 d .
C5 C 0.5445(6) 0.3446(3) 0.38786(19) 0.0477(13) Uani 1 4 d .
C6 C 0.5192(5) 0.3412(2) 0.44142(17) 0.0334(9) Uani 1 4 d .
C7 C 0.4214(4) 0.3362(2) 0.56004(17) 0.0300(9) Uani 1 4 d .
C8 C 0.3158(5) 0.2737(3) 0.54717(18) 0.0373(10) Uani 1 4 d .
C9 C 0.1767(5) 0.2938(3) 0.5576(2) 0.0482(13) Uani 1 4 d .
C10 C 0.1400(5) 0.3727(3) 0.5813(2) 0.0511(14) Uani 1 4 d .
C11 C 0.2438(5) 0.4344(3) 0.5946(2) 0.0438(12) Uani 1 4 d .
C12 C 0.3846(5) 0.4159(3) 0.58365(18) 0.0381(10) Uani 1 4 d .
C13 C 0.7066(4) 0.3992(2) 0.57243(16) 0.0281(9) Uani 1 4 d .
C14 C 0.7590(5) 0.4663(2) 0.54004(18) 0.0360(10) Uani 1 4 d .
C15 C 0.8298(5) 0.5389(3) 0.5621(2) 0.0418(11) Uani 1 4 d .
C16 C 0.8506(5) 0.5443(3) 0.6153(2) 0.0451(12) Uani 1 4 d .
C17 C 0.8002(5) 0.4770(3) 0.6474(2) 0.0438(11) Uani 1 4 d .
C18 C 0.7295(4) 0.4036(3) 0.62586(17) 0.0329(9) Uani 1 4 d .
C19 C 0.5907(4) 0.2151(2) 0.71077(16) 0.0276(8) Uani 1 4 d .
C20 C 0.4637(4) 0.2559(3) 0.69650(19) 0.0349(10) Uani 1 4 d .
C21 C 0.3966(5) 0.3128(3) 0.7309(2) 0.0477(13) Uani 1 4 d .
C22 C 0.4532(5) 0.3320(3) 0.7790(2) 0.0488(13) Uani 1 4 d .
C23 C 0.5799(6) 0.2941(3) 0.7935(2) 0.0520(13) Uani 1 4 d .
C24 C 0.6479(5) 0.2353(3) 0.75971(19) 0.0422(11) Uani 1 4 d .
C25 C 0.8506(4) 0.1273(2) 0.68804(15) 0.0241(8) Uani 1 4 d .
C26 C 0.9457(4) 0.1890(3) 0.66837(17) 0.0314(9) Uani 1 4 d .
C27 C 1.0848(5) 0.1891(3) 0.68476(18) 0.0385(10) Uani 1 4 d .
C28 C 1.1299(5) 0.1271(3) 0.72128(18) 0.0365(10) Uani 1 4 d .
C29 C 1.0366(5) 0.0652(3) 0.74099(19) 0.0403(11) Uani 1 4 d .
C30 C 0.8978(5) 0.0646(3) 0.72438(18) 0.0357(10) Uani 1 4 d .
C31 C 0.5894(4) 0.0288(2) 0.68751(16) 0.0266(8) Uani 1 4 d .
C32 C 0.5053(5) 0.0209(3) 0.73186(17) 0.0356(10) Uani 1 4 d .
C33 C 0.4503(6) -0.0617(3) 0.7452(2) 0.0550(14) Uani 1 4 d .
C34 C 0.4757(6) -0.1368(3) 0.7143(2) 0.0518(14) Uani 1 4 d .
C35 C 0.5574(5) -0.1291(3) 0.6701(2) 0.0478(13) Uani 1 4 d .
C36 C 0.6147(5) -0.0467(2) 0.65663(18) 0.0354(10) Uani 1 4 d .
C37 C 0.2609(10) -0.0018(7) 0.6072(4) 0.048(2) Uani 0.5 4 d .
C38 C 0.4409(4) 0.0219(2) 0.54600(17) 0.0312(9) Uani 1 4 d .
C39 C 0.6118(4) 0.0470(2) 0.48541(16) 0.0310(9) Uani 1 4 d .
B1 B 0.3827(13) 0.6277(8) 0.0596(4) 0.118(5) Uani 1 4 d .
H2 H 0.82671 0.26735 0.47849 0.0468 Uiso 1 4 calc R
H3 H 0.86801 0.27559 0.38844 0.0582 Uiso 1 4 calc R
H4 H 0.69127 0.3259 0.33134 0.0593 Uiso 1 4 calc R
H5 H 0.47142 0.36304 0.36456 0.0573 Uiso 1 4 calc R
H6 H 0.42962 0.35793 0.45478 0.0401 Uiso 1 4 calc R
H8 H 0.34003 0.21793 0.53141 0.0447 Uiso 1 4 calc R
H9 H 0.10531 0.25202 0.54806 0.0578 Uiso 1 4 calc R
H10 H 0.04391 0.38522 0.58869 0.0613 Uiso 1 4 calc R
H11 H 0.21887 0.48934 0.61122 0.0526 Uiso 1 4 calc R
H12 H 0.45539 0.45843 0.59253 0.0457 Uiso 1 4 calc R
H14 H 0.74653 0.46261 0.50299 0.0432 Uiso 1 4 calc R
H15 H 0.86421 0.58536 0.53992 0.0501 Uiso 1 4 calc R
H16 H 0.89936 0.59408 0.63004 0.0541 Uiso 1 4 calc R
H17 H 0.8138 0.48075 0.68438 0.0525 Uiso 1 4 calc R
H18 H 0.69723 0.35655 0.64804 0.0395 Uiso 1 4 calc R
H20 H 0.42348 0.24427 0.66288 0.0419 Uiso 1 4 calc R
H21 H 0.30925 0.33913 0.72091 0.0572 Uiso 1 4 calc R
H22 H 0.40551 0.37139 0.80237 0.0586 Uiso 1 4 calc R
H23 H 0.62071 0.30812 0.82674 0.0624 Uiso 1 4 calc R
H24 H 0.73453 0.20868 0.77016 0.0506 Uiso 1 4 calc R
H26 H 0.91502 0.2321 0.64322 0.0377 Uiso 1 4 calc R
H27 H 1.14904 0.23177 0.67085 0.0462 Uiso 1 4 calc R
H28 H 1.22525 0.12705 0.73282 0.0438 Uiso 1 4 calc R
H29 H 1.06782 0.02247 0.76624 0.0483 Uiso 1 4 calc R
H30 H 0.8344 0.02107 0.73795 0.0428 Uiso 1 4 calc R
H32 H 0.48572 0.07207 0.75292 0.0427 Uiso 1 4 calc R
H33 H 0.39436 -0.06736 0.7759 0.0660 Uiso 1 4 calc R
H34 H 0.43676 -0.19328 0.72371 0.0621 Uiso 1 4 calc R
H35 H 0.57455 -0.18024 0.64867 0.0573 Uiso 1 4 calc R
H36 H 0.6718 -0.04164 0.62614 0.0425 Uiso 1 4 calc R
H37A H 0.22853 0.02643 0.63985 0.0571 Uiso 0.5 4 calc R
H37B H 0.18505 -0.00002 0.58094 0.0571 Uiso 0.5 4 calc R
H37C H 0.28702 -0.06435 0.61421 0.0571 Uiso 0.5 4 calc R
H39 H 0.6917 0.07956 0.4736 0.0372 Uiso 1 4 calc R

loop_
_atom_site_aniso_label
_atom_site_aniso_U_11
_atom_site_aniso_U_22
_atom_site_aniso_U_33
_atom_site_aniso_U_12
_atom_site_aniso_U_13
_atom_site_aniso_U_23
Cu1 0.0242(3) 0.0250(2) 0.0270(3) 0.00079(17) -0.0006(2) 0.00209(17)
P1 0.0248(6) 0.0258(5) 0.0269(6) -0.0002(4) -0.0014(4) 0.0042(4)
P2 0.0194(5) 0.0250(5) 0.0267(6) -0.0003(3) 0.0002(4) 0.0039(4)
F1 0.253(9) 0.295(9) 0.107(5) 0.175(8) 0.056(5) 0.085(6)
F2 0.214(7) 0.173(5) 0.155(6) -0.123(5) 0.099(5) -0.030(4)
F3 0.055(2) 0.195(5) 0.075(3) -0.016(3) -0.001(2) 0.032(3)
F4 0.463(13) 0.206(6) 0.260(9) -0.240(8) -0.311(10) 0.159(6)
O1 0.032(2) 0.090(3) 0.046(2) 0.0041(17) 0.0003(17) -0.0059(18)
O2 0.025(3) 0.038(3) 0.033(3) -0.004(2) 0.003(3) -0.016(2)
N1 0.0282(19) 0.0255(15) 0.033(2) -0.0004(12) -0.0001(16) -0.0005(13)
C1 0.036(2) 0.0249(18) 0.031(2) -0.0042(15) 0.002(2) 0.0026(15)
C2 0.040(3) 0.047(2) 0.030(3) 0.0021(19) 0.000(2) 0.0061(18)
C3 0.059(4) 0.051(3) 0.036(3) -0.004(2) 0.013(3) -0.004(2)
C4 0.075(4) 0.046(3) 0.027(3) -0.014(2) 0.004(3) -0.0004(19)
C5 0.065(4) 0.049(3) 0.029(3) -0.007(2) -0.017(3) 0.0048(19)
C6 0.040(3) 0.0301(19) 0.030(2) -0.0021(16) -0.007(2) 0.0025(16)
C7 0.025(2) 0.035(2) 0.030(2) 0.0012(16) -0.0012(18) 0.0108(16)
C8 0.034(3) 0.042(2) 0.036(3) 0.0004(18) 0.001(2) 0.0070(18)
C9 0.027(3) 0.063(3) 0.055(3) -0.007(2) -0.003(2) 0.022(2)
C10 0.034(3) 0.058(3) 0.061(4) 0.013(2) 0.010(3) 0.019(2)
C11 0.033(3) 0.047(2) 0.051(3) 0.0137(19) 0.013(2) 0.010(2)
C12 0.037(3) 0.033(2) 0.045(3) 0.0050(17) 0.002(2) 0.0107(18)
C13 0.025(2) 0.0269(18) 0.033(2) 0.0022(14) 0.0006(18) 0.0049(15)
C14 0.039(3) 0.032(2) 0.038(3) -0.0061(17) -0.004(2) 0.0106(17)
C15 0.041(3) 0.030(2) 0.054(3) -0.0042(17) -0.000(2) 0.0037(19)
C16 0.037(3) 0.032(2) 0.066(4) -0.0054(18) -0.004(2) -0.015(2)
C17 0.044(3) 0.049(3) 0.038(3) -0.006(2) 0.001(2) -0.014(2)
C18 0.030(2) 0.036(2) 0.033(2) -0.0018(16) 0.0026(19) -0.0009(17)
C19 0.021(2) 0.0271(18) 0.035(2) -0.0022(14) 0.0034(18) 0.0016(15)
C20 0.022(2) 0.033(2) 0.049(3) 0.0014(15) 0.001(2) 0.0031(18)
C21 0.030(3) 0.039(2) 0.074(4) 0.0056(18) 0.013(3) -0.002(2)
C22 0.043(3) 0.039(2) 0.065(4) -0.001(2) 0.017(3) -0.016(2)
C23 0.047(3) 0.059(3) 0.050(3) -0.008(2) 0.008(3) -0.024(2)
C24 0.034(3) 0.046(2) 0.047(3) 0.0037(19) -0.003(2) -0.008(2)
C25 0.020(2) 0.0290(18) 0.023(2) 0.0029(14) 0.0022(16) 0.0003(14)
C26 0.024(2) 0.037(2) 0.033(2) -0.0035(15) -0.0052(18) 0.0070(17)
C27 0.026(2) 0.050(2) 0.040(3) -0.0092(18) 0.003(2) -0.001(2)
C28 0.024(2) 0.046(2) 0.039(3) 0.0020(17) -0.006(2) -0.0121(19)
C29 0.032(3) 0.040(2) 0.048(3) 0.0069(18) -0.015(2) 0.0024(19)
C30 0.032(2) 0.034(2) 0.040(3) -0.0023(17) -0.010(2) 0.0052(17)
C31 0.0158(19) 0.0312(19) 0.033(2) -0.0034(14) -0.0040(17) 0.0077(15)
C32 0.032(2) 0.043(2) 0.032(3) -0.0102(17) 0.001(2) 0.0022(18)
C33 0.054(3) 0.066(3) 0.044(3) -0.030(3) 0.010(3) 0.008(2)
C34 0.052(3) 0.044(3) 0.060(4) -0.026(2) 0.001(3) 0.015(2)
C35 0.050(3) 0.030(2) 0.063(4) -0.0089(19) 0.003(3) 0.001(2)
C36 0.031(2) 0.031(2) 0.044(3) -0.0044(16) 0.007(2) 0.0039(17)
C37 0.030(5) 0.078(6) 0.034(6) -0.008(4) 0.013(4) -0.017(5)
C38 0.028(2) 0.0271(18) 0.039(3) 0.0012(15) 0.0036(19) -0.0011(16)
C39 0.032(2) 0.033(2) 0.028(2) -0.0058(16) 0.0035(19) 0.0052(16)
B1 0.132(10) 0.149(9) 0.073(7) -0.116(8) -0.009(7) 0.033(6)

loop_
_atom_type_symbol
_atom_type_description
_atom_type_scat_dispersion_real
_atom_type_scat_dispersion_imag
_atom_type_scat_source
C C 0.0033 0.0016
;
International Tables for Crystallography
(Vol. C, Tables 4.2.6.8 and 6.1.1.4)
;
H H 0.0000 0.0000
;
International Tables for Crystallography
(Vol. C, Table 6.1.1.4)
;
B B 0.0013 0.0007
;
International Tables for Crystallography
(Vol. C, Tables 4.2.6.8 and 6.1.1.4)
;
Cu Cu 0.3201 1.2651
;
International Tables for Crystallography
(Vol. C, Tables 4.2.6.8 and 6.1.1.4)
;
F F 0.0171 0.0103
;
International Tables for Crystallography
(Vol. C, Tables 4.2.6.8 and 6.1.1.4)
;
N N 0.0061 0.0033
;
International Tables for Crystallography
(Vol. C, Tables 4.2.6.8 and 6.1.1.4)
;
O O 0.0106 0.0060
;
International Tables for Crystallography
(Vol. C, Tables 4.2.6.8 and 6.1.1.4)
;
P P 0.1023 0.0942
;
International Tables for Crystallography
(Vol. C, Tables 4.2.6.8 and 6.1.1.4)
;

loop_
_geom_angle_atom_site_label_1
_geom_angle_atom_site_label_2
_geom_angle_atom_site_label_3
_geom_angle
_geom_angle_publ_flag
_geom_angle_site_symmetry_1
_geom_angle_site_symmetry_3
P1 Cu1 P2 123.46(4) yes . .
P1 Cu1 O1 110.57(10) yes . .
P1 Cu1 N1 109.46(9) yes . .
P2 Cu1 O1 98.49(10) yes . .
P2 Cu1 N1 116.90(10) yes . .
O1 Cu1 N1 92.18(13) yes . .
Cu1 P1 C1 113.77(12) yes . .
Cu1 P1 C7 111.14(13) yes . .
Cu1 P1 C13 118.23(13) yes . .
C1 P1 C7 105.5(2) yes . .
C1 P1 C13 103.39(18) yes . .
C7 P1 C13 103.51(17) yes . .
Cu1 P2 C19 117.08(13) yes . .
Cu1 P2 C25 112.27(13) yes . .
Cu1 P2 C31 116.54(13) yes . .
C19 P2 C25 103.07(17) yes . .
C19 P2 C31 102.15(17) yes . .
C25 P2 C31 103.99(16) yes . .
C37 O2 C38 119.8(6) yes . .
Cu1 N1 C38 123.7(3) yes . .
Cu1 N1 C39 119.7(3) yes . .
C38 N1 C39 116.4(3) yes . .
P1 C1 C2 116.6(3) yes . .
P1 C1 C6 124.1(3) yes . .
C2 C1 C6 119.3(4) yes . .
C1 C2 C3 120.2(4) yes . .
C2 C3 C4 120.4(5) yes . .
C3 C4 C5 119.4(5) yes . .
C4 C5 C6 120.7(5) yes . .
C1 C6 C5 119.9(4) yes . .
P1 C7 C8 117.3(3) yes . .
P1 C7 C12 123.3(3) yes . .
C8 C7 C12 119.4(4) yes . .
C7 C8 C9 119.6(4) yes . .
C8 C9 C10 121.1(4) yes . .
C9 C10 C11 119.6(4) yes . .
C10 C11 C12 120.0(4) yes . .
C7 C12 C11 120.3(4) yes . .
P1 C13 C14 122.5(3) yes . .
P1 C13 C18 117.8(3) yes . .
C14 C13 C18 119.7(4) yes . .
C13 C14 C15 119.7(4) yes . .
C14 C15 C16 120.7(4) yes . .
C15 C16 C17 119.6(4) yes . .
C16 C17 C18 120.4(5) yes . .
C13 C18 C17 119.9(4) yes . .
P2 C19 C20 118.2(3) yes . .
P2 C19 C24 123.6(3) yes . .
C20 C19 C24 118.2(4) yes . .
C19 C20 C21 120.3(4) yes . .
C20 C21 C22 121.1(4) yes . .
C21 C22 C23 119.6(5) yes . .
C22 C23 C24 120.0(5) yes . .
C19 C24 C23 120.8(4) yes . .
P2 C25 C26 117.9(3) yes . .
P2 C25 C30 123.5(3) yes . .
C26 C25 C30 118.6(4) yes . .
C25 C26 C27 121.0(4) yes . .
C26 C27 C28 119.8(4) yes . .
C27 C28 C29 119.8(4) yes . .
C28 C29 C30 120.5(4) yes . .
C25 C30 C29 120.3(4) yes . .
P2 C31 C32 123.8(3) yes . .
P2 C31 C36 116.8(3) yes . .
C32 C31 C36 119.3(3) yes . .
C31 C32 C33 119.6(4) yes . .
C32 C33 C34 120.9(5) yes . .
C33 C34 C35 119.8(4) yes . .
C34 C35 C36 120.0(4) yes . .
C31 C36 C35 120.5(4) yes . .
O2 C38 N1 115.7(4) yes . .
O2 C38 C39 123.2(4) yes . 3_656
N1 C38 C39 121.0(4) yes . 3_656
N1 C39 C38 122.5(4) yes . 3_656
F1 B1 F2 109.8(10) yes . .
F1 B1 F3 118.0(9) yes . .
F1 B1 F4 110.9(10) yes . .
F2 B1 F3 104.4(9) yes . .
F2 B1 F4 104.8(8) yes . .
F3 B1 F4 107.9(9) yes . .
C1 C2 H2 119.892 no . .
C3 C2 H2 119.910 no . .
C2 C3 H3 119.792 no . .
C4 C3 H3 119.800 no . .
C3 C4 H4 120.283 no . .
C5 C4 H4 120.298 no . .
C4 C5 H5 119.632 no . .
C6 C5 H5 119.648 no . .
C1 C6 H6 120.026 no . .
C5 C6 H6 120.034 no . .
C7 C8 H8 120.221 no . .
C9 C8 H8 120.204 no . .
C8 C9 H9 119.445 no . .
C10 C9 H9 119.439 no . .
C9 C10 H10 120.172 no . .
C11 C10 H10 120.178 no . .
C10 C11 H11 120.005 no . .
C12 C11 H11 120.006 no . .
C7 C12 H12 119.875 no . .
C11 C12 H12 119.861 no . .
C13 C14 H14 120.166 no . .
C15 C14 H14 120.164 no . .
C14 C15 H15 119.632 no . .
C16 C15 H15 119.632 no . .
C15 C16 H16 120.210 no . .
C17 C16 H16 120.212 no . .
C16 C17 H17 119.815 no . .
C18 C17 H17 119.819 no . .
C13 C18 H18 120.052 no . .
C17 C18 H18 120.068 no . .
C19 C20 H20 119.834 no . .
C21 C20 H20 119.845 no . .
C20 C21 H21 119.442 no . .
C22 C21 H21 119.429 no . .
C21 C22 H22 120.192 no . .
C23 C22 H22 120.182 no . .
C22 C23 H23 120.015 no . .
C24 C23 H23 120.005 no . .
C19 C24 H24 119.627 no . .
C23 C24 H24 119.614 no . .
C25 C26 H26 119.510 no . .
C27 C26 H26 119.510 no . .
C26 C27 H27 120.093 no . .
C28 C27 H27 120.097 no . .
C27 C28 H28 120.103 no . .
C29 C28 H28 120.118 no . .
C28 C29 H29 119.736 no . .
C30 C29 H29 119.734 no . .
C25 C30 H30 119.860 no . .
C29 C30 H30 119.854 no . .
C31 C32 H32 120.182 no . .
C33 C32 H32 120.170 no . .
C32 C33 H33 119.583 no . .
C34 C33 H33 119.566 no . .
C33 C34 H34 120.118 no . .
C35 C34 H34 120.124 no . .
C34 C35 H35 120.019 no . .
C36 C35 H35 120.025 no . .
C31 C36 H36 119.774 no . .
C35 C36 H36 119.775 no . .
O2 C37 H37A 109.473 no . .
O2 C37 H37B 109.483 no . .
O2 C37 H37C 109.472 no . .
H37A C37 H37B 109.469 no . .
H37A C37 H37C 109.466 no . .
H37B C37 H37C 109.465 no . .
N1 C39 H39 118.740 no . .
C38 C39 H39 118.718 no 3_656 .

loop_
_geom_bond_atom_site_label_1
_geom_bond_atom_site_label_2
_geom_bond_distance
_geom_bond_publ_flag
_geom_bond_site_symmetry_2
Cu1 P1 2.2587(10) yes .
Cu1 P2 2.2552(11) yes .
Cu1 O1 2.200(3) yes .
Cu1 N1 2.086(3) yes .
P1 C1 1.828(4) yes .
P1 C7 1.830(4) yes .
P1 C13 1.837(4) yes .
P2 C19 1.816(4) yes .
P2 C25 1.827(4) yes .
P2 C31 1.827(4) yes .
F1 B1 1.208(15) yes .
F2 B1 1.370(14) yes .
F3 B1 1.375(12) yes .
F4 B1 1.323(14) yes .
O2 C37 1.462(11) yes .
O2 C38 1.242(7) yes .
N1 C38 1.338(5) yes .
N1 C39 1.334(5) yes .
C1 C2 1.385(6) yes .
C1 C6 1.390(6) yes .
C2 C3 1.381(7) yes .
C3 C4 1.385(8) yes .
C4 C5 1.371(8) yes .
C5 C6 1.384(7) yes .
C7 C8 1.405(6) yes .
C7 C12 1.374(6) yes .
C8 C9 1.380(6) yes .
C9 C10 1.366(7) yes .
C10 C11 1.388(7) yes .
C11 C12 1.393(6) yes .
C13 C14 1.388(6) yes .
C13 C18 1.376(6) yes .
C14 C15 1.389(6) yes .
C15 C16 1.369(7) yes .
C16 C17 1.378(7) yes .
C17 C18 1.393(6) yes .
C19 C20 1.396(6) yes .
C19 C24 1.388(6) yes .
C20 C21 1.374(7) yes .
C21 C22 1.365(8) yes .
C22 C23 1.377(7) yes .
C23 C24 1.387(7) yes .
C25 C26 1.383(5) yes .
C25 C30 1.385(6) yes .
C26 C27 1.382(6) yes .
C27 C28 1.376(6) yes .
C28 C29 1.373(6) yes .
C29 C30 1.382(6) yes .
C31 C32 1.389(6) yes .
C31 C36 1.392(5) yes .
C32 C33 1.378(6) yes .
C33 C34 1.386(7) yes .
C34 C35 1.372(7) yes .
C35 C36 1.385(6) yes .
C38 C39 1.391(5) yes 3_656
C2 H2 0.950 no .
C3 H3 0.950 no .
C4 H4 0.950 no .
C5 H5 0.950 no .
C6 H6 0.950 no .
C8 H8 0.950 no .
C9 H9 0.950 no .
C10 H10 0.950 no .
C11 H11 0.950 no .
C12 H12 0.950 no .
C14 H14 0.950 no .
C15 H15 0.950 no .
C16 H16 0.950 no .
C17 H17 0.950 no .
C18 H18 0.950 no .
C20 H20 0.950 no .
C21 H21 0.950 no .
C22 H22 0.950 no .
C23 H23 0.950 no .
C24 H24 0.950 no .
C26 H26 0.950 no .
C27 H27 0.950 no .
C28 H28 0.950 no .
C29 H29 0.950 no .
C30 H30 0.950 no .
C32 H32 0.950 no .
C33 H33 0.950 no .
C34 H34 0.950 no .
C35 H35 0.950 no .
C36 H36 0.950 no .
C37 H37A 0.980 no .
C37 H37B 0.980 no .
C37 H37C 0.980 no .
C39 H39 0.950 no .

loop_
_geom_contact_atom_site_label_1
_geom_contact_atom_site_label_2
_geom_contact_distance
_geom_contact_publ_flag
_geom_contact_site_symmetry_2
Cu1 O2 3.102(5) no .
P2 O2 3.592(6) no .
O1 C25 3.381(5) no .
O1 C26 3.143(6) no .
O1 C39 3.166(5) no .
O2 N1 3.528(7) no 3_656
O2 C8 3.582(7) no .
O2 C31 3.215(7) no .
O2 C36 3.136(7) no .
O2 C39 3.383(7) no .
N1 N1 2.798(4) no 3_656
N1 C37 3.551(10) no .
C1 C4 2.778(7) no .
C1 C8 3.507(6) no .
C1 C14 3.078(6) no .
C2 C5 2.758(7) no .
C2 C13 3.434(6) no .
C2 C14 3.416(6) no .
C3 C6 2.759(7) no .
C6 C7 3.158(6) no .
C6 C8 3.464(6) no .
C7 C10 2.780(6) no .
C7 C18 3.509(6) no .
C8 C11 2.766(6) no .
C9 C12 2.760(6) no .
C12 C13 3.080(6) no .
C12 C18 3.445(6) no .
C13 C16 2.775(6) no .
C14 C17 2.758(7) no .
C15 C18 2.758(6) no .
C19 C22 2.785(6) no .
C19 C26 3.562(6) no .
C19 C32 3.050(5) no .
C20 C23 2.756(7) no .
C20 C31 3.591(5) no .
C21 C24 2.745(7) no .
C24 C25 3.104(6) no .
C24 C30 3.592(6) no .
C24 C32 3.537(6) no .
C25 C28 2.778(6) no .
C25 C36 3.512(5) no .
C26 C29 2.744(6) no .
C27 C30 2.758(6) no .
C30 C31 3.115(6) no .
C30 C36 3.589(6) no .
C31 C34 2.776(6) no .
C32 C35 2.774(6) no .
C33 C36 2.752(7) no .
C36 C38 3.410(6) no .
C37 C39 2.734(10) no 3_656
C38 C38 2.678(6) no 3_656
C39 C39 2.649(6) no 3_656
F1 C23 3.415(9) no 3_666
F1 C35 3.584(9) no 4_454
F1 C36 3.565(9) no 4_454
F2 O1 2.743(7) no 2_655
F2 C2 2.999(8) no 2_655
F2 C3 3.229(8) no 2_655
F3 O1 2.879(6) no 4_454
F3 C36 3.263(6) no 4_454
F3 C37 3.426(10) no 4_554
F4 O1 3.383(8) no 4_454
F4 O2 3.346(10) no 2_555
F4 N1 3.481(9) no 4_454
F4 C8 3.375(9) no 2_555
F4 C9 3.540(9) no 2_555
F4 C37 3.570(13) no 2_555
F4 C38 3.110(10) no 2_555
F4 C39 2.969(9) no 4_454
O1 F2 2.743(7) no 2_645
O1 F3 2.879(6) no 4_555
O1 F4 3.383(8) no 4_555
O2 F4 3.346(10) no 2_545
N1 F4 3.481(9) no 4_555
C2 F2 2.999(8) no 2_645
C3 F2 3.229(8) no 2_645
C8 F4 3.375(9) no 2_545
C9 F4 3.540(9) no 2_545
C22 C29 3.509(6) no 2_656
C23 F1 3.415(9) no 3_666
C29 C22 3.509(6) no 2_646
C35 F1 3.584(9) no 4_555
C36 F1 3.565(9) no 4_555
C36 F3 3.263(6) no 4_555
C37 F3 3.426(10) no 4_455
C37 F4 3.570(13) no 2_545
C38 F4 3.110(10) no 2_545
C39 F4 2.969(9) no 4_555
Cu1 H2 3.4088 no .
Cu1 H8 3.2797 no .
Cu1 H18 3.3694 no .
Cu1 H20 3.2608 no .
Cu1 H26 3.1439 no .
Cu1 H36 3.3135 no .
Cu1 H39 2.9926 no .
P1 H2 2.7958 no .
P1 H6 2.9722 no .
P1 H8 2.8385 no .
P1 H12 2.9385 no .
P1 H14 2.9442 no .
P1 H18 2.8250 no .
P1 H20 3.5277 no .
P2 H18 3.3469 no .
P2 H20 2.8367 no .
P2 H24 2.9436 no .
P2 H26 2.8196 no .
P2 H30 2.9502 no .
P2 H32 2.9666 no .
P2 H36 2.8068 no .
O1 H2 2.9335 no .
O1 H26 2.8186 no .
O1 H36 3.5335 no .
O1 H39 2.7021 no .
O2 H8 2.9422 no .
O2 H20 3.5292 no .
O2 H36 3.1910 no .
O2 H39 2.5367 no 3_656
N1 H8 3.0079 no .
N1 H36 3.1176 no .
N1 H39 3.2181 no 3_656
C1 H3 3.2530 no .
C1 H5 3.2573 no .
C1 H8 3.3703 no .
C1 H14 2.5990 no .
C1 H39 3.5338 no .
C2 H4 3.2576 no .
C2 H6 3.2535 no .
C2 H14 2.8679 no .
C2 H39 3.1913 no .
C3 H5 3.2385 no .
C3 H37C 3.4772 no 3_656
C4 H2 3.2563 no .
C4 H6 3.2494 no .
C4 H34 3.1893 no 3_656
C4 H35 3.1877 no 3_656
C5 H3 3.2374 no .
C5 H35 2.8484 no 3_656
C6 H2 3.2535 no .
C6 H4 3.2525 no .
C6 H8 3.3934 no .
C6 H14 3.2155 no .
C6 H35 3.4280 no 3_656
C7 H6 2.6956 no .
C7 H9 3.2634 no .
C7 H11 3.2555 no .
C7 H18 3.4490 no .
C7 H20 2.9497 no .
C8 H6 2.8758 no .
C8 H10 3.2478 no .
C8 H12 3.2603 no .
C8 H20 3.1393 no .
C9 H11 3.2382 no .
C10 H8 3.2459 no .
C10 H12 3.2648 no .
C11 H9 3.2379 no .
C11 H21 3.5605 no .
C12 H6 3.4148 no .
C12 H8 3.2579 no .
C12 H10 3.2676 no .
C12 H18 3.4954 no .
C12 H20 3.2719 no .
C13 H2 3.2970 no .
C13 H12 2.5942 no .
C13 H15 3.2567 no .
C13 H17 3.2521 no .
C14 H2 3.4111 no .
C14 H12 3.1820 no .
C14 H16 3.2549 no .
C14 H18 3.2491 no .
C15 H17 3.2306 no .
C16 H14 3.2516 no .
C16 H18 3.2597 no .
C17 H12 3.5621 no .
C17 H15 3.2308 no .
C18 H12 2.8518 no .
C18 H14 3.2482 no .
C18 H16 3.2631 no .
C18 H26 3.1301 no .
C19 H18 2.8298 no .
C19 H21 3.2579 no .
C19 H23 3.2672 no .
C19 H26 3.5389 no .
C19 H32 2.5845 no .
C20 H18 2.9485 no .
C20 H22 3.2418 no .
C20 H24 3.2499 no .
C20 H32 3.0953 no .
C21 H23 3.2284 no .
C22 H20 3.2382 no .
C22 H24 3.2484 no .
C23 H21 3.2268 no .
C23 H32 3.5741 no .
C24 H18 3.3965 no .
C24 H20 3.2498 no .
C24 H22 3.2533 no .
C24 H32 2.8809 no .
C25 H24 2.6563 no .
C25 H27 3.2616 no .
C25 H29 3.2547 no .
C25 H36 3.4132 no .
C26 H18 3.4689 no .
C26 H24 3.2917 no .
C26 H28 3.2452 no .
C26 H30 3.2415 no .
C27 H29 3.2346 no .
C28 H26 3.2407 no .
C28 H30 3.2465 no .
C29 H27 3.2365 no .
C30 H24 2.8922 no .
C30 H26 3.2397 no .
C30 H28 3.2494 no .
C31 H30 2.6530 no .
C31 H33 3.2484 no .
C31 H35 3.2673 no .
C32 H30 3.1263 no .
C32 H34 3.2591 no .
C32 H36 3.2579 no .
C32 H37A 3.5097 no .
C33 H35 3.2459 no .
C34 H4 3.4300 no 3_656
C34 H32 3.2606 no .
C34 H36 3.2430 no .
C34 H37C 3.2860 no .
C35 H33 3.2410 no .
C35 H37C 3.0812 no .
C36 H30 3.0976 no .
C36 H32 3.2608 no .
C36 H34 3.2469 no .
C36 H37C 3.2975 no .
C37 H39 2.4015 no 3_656
C38 H8 3.0918 no .
C38 H36 3.1316 no .
C38 H37A 3.1290 no .
C38 H37B 2.6086 no .
C38 H37C 2.6086 no .
C38 H39 3.1340 no .
C39 H37B 2.6597 no 3_656
C39 H37C 2.7234 no 3_656
C39 H39 3.5984 no 3_656
H2 H3 2.3263 no .
H2 H14 3.0685 no .
H2 H39 3.0768 no .
H3 H4 2.3363 no .
H3 H37C 3.4716 no 3_656
H4 H5 2.3205 no .
H4 H34 2.7045 no 3_656
H4 H35 3.3661 no 3_656
H5 H6 2.3294 no .
H5 H34 3.4913 no 3_656
H5 H35 2.7756 no 3_656
H6 H8 2.9781 no .
H6 H14 3.5973 no .
H8 H9 2.3248 no .
H8 H20 3.4524 no .
H9 H10 2.3109 no .
H10 H11 2.3404 no .
H11 H12 2.3416 no .
H12 H14 3.5867 no .
H12 H18 3.0868 no .
H14 H15 2.3359 no .
H15 H16 2.3164 no .
H16 H17 2.3281 no .
H17 H18 2.3419 no .
H18 H20 3.1129 no .
H18 H26 2.7782 no .
H20 H21 2.3142 no .
H20 H32 3.4843 no .
H21 H22 2.3095 no .
H22 H23 2.3302 no .
H23 H24 2.3317 no .
H24 H30 3.0612 no .
H24 H32 3.1450 no .
H26 H27 2.3262 no .
H27 H28 2.3286 no .
H28 H29 2.3207 no .
H29 H30 2.3259 no .
H30 H32 3.4173 no .
H30 H36 3.3596 no .
H32 H33 2.3244 no .
H33 H34 2.3318 no .
H34 H35 2.3246 no .
H35 H36 2.3321 no .
H35 H37C 3.3415 no .
H37A H39 3.3749 no 3_656
H37B H39 2.1687 no 3_656
H37C H39 2.2526 no 3_656
F1 H3 3.3000 no 2_655
F1 H6 3.5255 no 2_555
F1 H8 3.1785 no 2_555
F1 H9 3.3762 no 2_555
F1 H15 3.4616 no 4_464
F1 H16 3.5230 no 4_464
F1 H23 2.4976 no 3_666
F1 H35 2.9844 no 4_454
F1 H36 2.9415 no 4_454
F2 H2 2.3457 no 2_655
F2 H3 2.8153 no 2_655
F2 H9 2.9015 no 2_555
F2 H37B 2.9896 no 4_554
F2 H37C 3.4737 no 4_554
F2 H39 3.0420 no 2_655
F3 H22 3.3305 no 3_666
F3 H23 2.8675 no 3_666
F3 H36 2.4475 no 4_454
F3 H37A 3.4550 no 4_554
F3 H37B 2.7443 no 4_554
F3 H37C 3.5925 no 4_554
F4 H8 2.6642 no 2_555
F4 H9 2.9910 no 2_555
F4 H36 3.1549 no 4_454
F4 H37B 2.8928 no 2_555
F4 H39 3.0589 no 4_454
O1 H9 3.0137 no 1_655
C3 H11 3.2637 no 3_666
C3 H16 3.5862 no 3_766
C4 H11 3.0357 no 3_666
C4 H28 3.5551 no 4_454
C5 H11 3.3391 no 3_666
C5 H12 2.9733 no 3_666
C6 H12 3.1146 no 3_666
C8 H15 3.4907 no 3_666
C8 H27 3.5793 no 1_455
C9 H15 3.0848 no 3_666
C9 H26 3.4338 no 1_455
C9 H27 3.0352 no 1_455
C10 H14 3.4317 no 3_666
C10 H15 3.1434 no 3_666
C10 H26 3.3819 no 1_455
C10 H27 3.0951 no 1_455
C11 H14 2.9174 no 3_666
C11 H15 3.5773 no 3_666
C11 H33 3.5465 no 2_556
C12 H14 3.1053 no 3_666
C13 H10 3.2324 no 1_655
C14 H6 3.1726 no 3_666
C14 H10 3.2040 no 1_655
C15 H6 2.9311 no 3_666
C15 H10 3.1315 no 1_655
C16 H5 3.3930 no 3_666
C16 H6 3.5098 no 3_666
C16 H10 3.0721 no 1_655
C16 H11 3.5912 no 1_655
C17 H5 3.5208 no 3_666
C17 H10 3.0767 no 1_655
C17 H30 3.2531 no 2_656
C17 H32 3.5358 no 2_656
C17 H33 3.5480 no 2_656
C18 H10 3.1447 no 1_655
C20 H27 3.0745 no 1_455
C20 H28 3.1089 no 1_455
C21 H27 3.0438 no 1_455
C21 H28 3.2072 no 1_455
C21 H29 3.1400 no 2_656
C21 H33 3.2908 no 2_556
C21 H34 3.3728 no 2_556
C22 H3 3.3120 no 4_455
C22 H29 3.0648 no 2_656
C22 H30 3.4887 no 2_656
C23 H3 3.3123 no 4_455
C23 H16 3.5589 no 2_646
C23 H30 3.5666 no 2_656
C24 H16 3.5326 no 2_646
C26 H9 3.5433 no 1_655
C26 H34 3.4358 no 2_656
C27 H20 3.3657 no 1_655
C27 H21 3.2175 no 1_655
C27 H34 2.9192 no 2_656
C27 H37A 3.0057 no 1_655
C28 H4 2.9389 no 4_555
C28 H21 3.5859 no 1_655
C28 H32 3.5629 no 1_655
C28 H34 3.0840 no 2_656
C28 H37A 2.7233 no 1_655
C29 H4 3.1658 no 4_555
C29 H5 3.3762 no 4_555
C29 H22 3.1371 no 2_646
C29 H37A 3.2081 no 1_655
C30 H17 3.3170 no 2_646
C30 H22 3.4967 no 2_646
C31 H17 3.4538 no 2_646
C32 H17 2.7935 no 2_646
C32 H28 3.0918 no 1_455
C33 H17 2.9291 no 2_646
C33 H21 3.0009 no 2_546
C33 H28 3.5426 no 1_455
C34 H21 3.1922 no 2_546
C35 H23 3.1951 no 2_646
C35 H24 3.4659 no 2_646
C36 H23 3.3380 no 2_646
C37 H22 3.3714 no 2_546
B1 H2 3.5886 no 2_655
B1 H3 3.4868 no 2_655
B1 H8 3.4023 no 2_555
B1 H9 3.3043 no 2_555
B1 H23 3.0430 no 3_666
B1 H36 2.9217 no 4_454
B1 H37B 3.4817 no 4_554
H2 F2 2.3457 no 2_645
H2 B1 3.5886 no 2_645
H2 H9 3.1823 no 1_655
H3 F1 3.3000 no 2_645
H3 F2 2.8153 no 2_645
H3 C22 3.3120 no 4_554
H3 C23 3.3123 no 4_554
H3 B1 3.4868 no 2_645
H3 H11 3.5944 no 3_666
H3 H16 2.9773 no 3_766
H3 H22 3.1147 no 4_554
H3 H23 3.1291 no 4_554
H4 C28 2.9389 no 4_454
H4 C29 3.1658 no 4_454
H4 H11 3.2262 no 3_666
H4 H28 2.6207 no 4_454
H4 H29 3.0307 no 4_454
H5 C16 3.3930 no 3_666
H5 C17 3.5208 no 3_666
H5 C29 3.3762 no 4_454
H5 H12 2.9538 no 3_666
H5 H16 3.5789 no 3_666
H5 H24 3.4498 no 4_454
H5 H29 3.1624 no 4_454
H6 F1 3.5255 no 2_545
H6 C14 3.1726 no 3_666
H6 C15 2.9311 no 3_666
H6 C16 3.5098 no 3_666
H6 H12 3.1806 no 3_666
H6 H14 3.3308 no 3_666
H6 H15 2.9167 no 3_666
H8 F1 3.1785 no 2_545
H8 F4 2.6642 no 2_545
H8 B1 3.4023 no 2_545
H9 F1 3.3762 no 2_545
H9 F2 2.9015 no 2_545
H9 F4 2.9910 no 2_545
H9 O1 3.0137 no 1_455
H9 C26 3.5433 no 1_455
H9 B1 3.3043 no 2_545
H9 H2 3.1823 no 1_455
H9 H15 3.3082 no 3_666
H9 H26 3.0383 no 1_455
H9 H27 3.1603 no 1_455
H10 C13 3.2324 no 1_455
H10 C14 3.2040 no 1_455
H10 C15 3.1315 no 1_455
H10 C16 3.0721 no 1_455
H10 C17 3.0767 no 1_455
H10 C18 3.1447 no 1_455
H10 H15 3.4140 no 3_666
H10 H16 3.5581 no 1_455
H10 H17 3.5700 no 1_455
H10 H26 2.9365 no 1_455
H10 H27 3.2484 no 1_455
H10 H33 3.5586 no 2_556
H11 C3 3.2637 no 3_666
H11 C4 3.0357 no 3_666
H11 C5 3.3391 no 3_666
H11 C16 3.5912 no 1_455
H11 H3 3.5944 no 3_666
H11 H4 3.2262 no 3_666
H11 H14 3.0082 no 3_666
H11 H16 3.4442 no 1_455
H11 H33 3.1810 no 2_556
H12 C5 2.9733 no 3_666
H12 C6 3.1146 no 3_666
H12 H5 2.9538 no 3_666
H12 H6 3.1806 no 3_666
H12 H14 3.3022 no 3_666
H14 C10 3.4317 no 3_666
H14 C11 2.9174 no 3_666
H14 C12 3.1053 no 3_666
H14 H6 3.3308 no 3_666
H14 H11 3.0082 no 3_666
H14 H12 3.3022 no 3_666
H15 F1 3.4616 no 4_565
H15 C8 3.4907 no 3_666
H15 C9 3.0848 no 3_666
H15 C10 3.1434 no 3_666
H15 C11 3.5773 no 3_666
H15 H6 2.9167 no 3_666
H15 H9 3.3082 no 3_666
H15 H10 3.4140 no 3_666
H16 F1 3.5230 no 4_565
H16 C3 3.5862 no 3_766
H16 C23 3.5589 no 2_656
H16 C24 3.5326 no 2_656
H16 H3 2.9773 no 3_766
H16 H5 3.5789 no 3_666
H16 H10 3.5581 no 1_655
H16 H11 3.4442 no 1_655
H16 H23 3.3752 no 2_656
H16 H24 3.3137 no 2_656
H16 H32 3.1803 no 2_656
H17 C30 3.3170 no 2_656
H17 C31 3.4538 no 2_656
H17 C32 2.7935 no 2_656
H17 C33 2.9291 no 2_656
H17 H10 3.5700 no 1_655
H17 H30 2.5011 no 2_656
H17 H32 2.8248 no 2_656
H17 H33 3.0294 no 2_656
H20 C27 3.3657 no 1_455
H20 H27 2.6195 no 1_455
H20 H28 3.1253 no 1_455
H21 C27 3.2175 no 1_455
H21 C28 3.5859 no 1_455
H21 C33 3.0009 no 2_556
H21 C34 3.1922 no 2_556
H21 H27 2.5429 no 1_455
H21 H28 3.2698 no 1_455
H21 H29 2.9849 no 2_656
H21 H33 2.3828 no 2_556
H21 H34 2.7730 no 2_556
H22 F3 3.3305 no 3_666
H22 C29 3.1371 no 2_656
H22 C30 3.4967 no 2_656
H22 C37 3.3714 no 2_556
H22 H3 3.1147 no 4_455
H22 H29 2.8571 no 2_656
H22 H30 3.4820 no 2_656
H22 H33 3.5828 no 2_556
H22 H34 3.4490 no 2_556
H22 H37A 3.0188 no 2_556
H22 H37C 2.9627 no 2_556
H23 F1 2.4976 no 3_666
H23 F3 2.8675 no 3_666
H23 C35 3.1951 no 2_656
H23 C36 3.3380 no 2_656
H23 B1 3.0430 no 3_666
H23 H3 3.1291 no 4_455
H23 H16 3.3752 no 2_646
H23 H30 3.5964 no 2_656
H23 H35 2.9610 no 2_656
H23 H36 3.2079 no 2_656
H24 C35 3.4659 no 2_656
H24 H5 3.4498 no 4_555
H24 H16 3.3137 no 2_646
H24 H34 3.4465 no 2_656
H24 H35 3.1997 no 2_656
H26 C9 3.4338 no 1_655
H26 C10 3.3819 no 1_655
H26 H9 3.0383 no 1_655
H26 H10 2.9365 no 1_655
H27 C8 3.5793 no 1_655
H27 C9 3.0352 no 1_655
H27 C10 3.0951 no 1_655
H27 C20 3.0745 no 1_655
H27 C21 3.0438 no 1_655
H27 H9 3.1603 no 1_655
H27 H10 3.2484 no 1_655
H27 H20 2.6195 no 1_655
H27 H21 2.5429 no 1_655
H27 H33 3.3079 no 2_656
H27 H34 3.0172 no 2_656
H27 H37A 3.2456 no 1_655
H28 C4 3.5551 no 4_555
H28 C20 3.1089 no 1_655
H28 C21 3.2072 no 1_655
H28 C32 3.0918 no 1_655
H28 C33 3.5426 no 1_655
H28 H4 2.6207 no 4_555
H28 H20 3.1253 no 1_655
H28 H21 3.2698 no 1_655
H28 H32 2.6512 no 1_655
H28 H33 3.4829 no 1_655
H28 H34 3.2784 no 2_656
H28 H37A 2.7973 no 1_655
H29 C21 3.1400 no 2_646
H29 C22 3.0648 no 2_646
H29 H4 3.0307 no 4_555
H29 H5 3.1624 no 4_555
H29 H21 2.9849 no 2_646
H29 H22 2.8571 no 2_646
H29 H33 3.3826 no 1_655
H29 H37A 3.5614 no 1_655
H30 C17 3.2531 no 2_646
H30 C22 3.4887 no 2_646
H30 C23 3.5666 no 2_646
H30 H17 2.5011 no 2_646
H30 H22 3.4820 no 2_646
H30 H23 3.5964 no 2_646
H32 C17 3.5358 no 2_646
H32 C28 3.5629 no 1_455
H32 H16 3.1803 no 2_646
H32 H17 2.8248 no 2_646
H32 H28 2.6512 no 1_455
H33 C11 3.5465 no 2_546
H33 C17 3.5480 no 2_646
H33 C21 3.2908 no 2_546
H33 H10 3.5586 no 2_546
H33 H11 3.1810 no 2_546
H33 H17 3.0294 no 2_646
H33 H21 2.3828 no 2_546
H33 H22 3.5828 no 2_546
H33 H27 3.3079 no 2_646
H33 H28 3.4829 no 1_455
H33 H29 3.3826 no 1_455
H34 C21 3.3728 no 2_546
H34 C26 3.4358 no 2_646
H34 C27 2.9192 no 2_646
H34 C28 3.0840 no 2_646
H34 H21 2.7730 no 2_546
H34 H22 3.4490 no 2_546
H34 H24 3.4465 no 2_646
H34 H27 3.0172 no 2_646
H34 H28 3.2784 no 2_646
H35 F1 2.9844 no 4_555
H35 H23 2.9610 no 2_646
H35 H24 3.1997 no 2_646
H36 F1 2.9415 no 4_555
H36 F3 2.4475 no 4_555
H36 F4 3.1549 no 4_555
H36 B1 2.9217 no 4_555
H36 H23 3.2079 no 2_646
H37A F3 3.4550 no 4_455
H37A C27 3.0057 no 1_455
H37A C28 2.7233 no 1_455
H37A C29 3.2081 no 1_455
H37A H22 3.0188 no 2_546
H37A H27 3.2456 no 1_455
H37A H28 2.7973 no 1_455
H37A H29 3.5614 no 1_455
H37B F2 2.9896 no 4_455
H37B F3 2.7443 no 4_455
H37B F4 2.8928 no 2_545
H37B B1 3.4817 no 4_455
H37C F2 3.4737 no 4_455
H37C F3 3.5925 no 4_455
H37C H22 2.9627 no 2_546
H39 F2 3.0420 no 2_645
H39 F4 3.0589 no 4_555

loop_
_geom_torsion_atom_site_label_1
_geom_torsion_atom_site_label_2
_geom_torsion_atom_site_label_3
_geom_torsion_atom_site_label_4
_geom_torsion
_geom_torsion_publ_flag
_geom_torsion_site_symmetry_3
_geom_torsion_site_symmetry_4
P1 Cu1 P2 C19 18.19(7) no . .
P1 Cu1 P2 C25 -100.74(6) no . .
P1 Cu1 P2 C31 139.50(5) no . .
P2 Cu1 P1 C1 170.61(4) no . .
P2 Cu1 P1 C7 -70.42(6) no . .
P2 Cu1 P1 C13 49.03(7) no . .
O1 Cu1 P1 C1 54.69(11) no . .
O1 Cu1 P1 C7 173.66(11) no . .
O1 Cu1 P1 C13 -66.88(12) no . .
P1 Cu1 N1 C38 -107.3(2) no . .
P1 Cu1 N1 C39 77.6(2) no . .
N1 Cu1 P1 C1 -45.42(12) no . .
N1 Cu1 P1 C7 73.54(11) no . .
N1 Cu1 P1 C13 -167.00(11) no . .
O1 Cu1 P2 C19 139.83(11) no . .
O1 Cu1 P2 C25 20.89(11) no . .
O1 Cu1 P2 C31 -98.87(11) no . .
P2 Cu1 N1 C38 39.3(3) no . .
P2 Cu1 N1 C39 -135.77(18) no . .
N1 Cu1 P2 C19 -123.35(11) no . .
N1 Cu1 P2 C25 117.72(11) no . .
N1 Cu1 P2 C31 -2.04(12) no . .
O1 Cu1 N1 C38 140.0(2) no . .
O1 Cu1 N1 C39 -35.1(2) no . .
Cu1 P1 C1 C2 -55.0(3) no . .
Cu1 P1 C1 C6 123.2(2) no . .
Cu1 P1 C7 C8 -48.9(3) no . .
Cu1 P1 C7 C12 128.2(3) no . .
Cu1 P1 C13 C14 137.1(2) no . .
Cu1 P1 C13 C18 -43.7(3) no . .
C1 P1 C7 C8 74.9(3) no . .
C1 P1 C7 C12 -108.0(3) no . .
C7 P1 C1 C2 -177.2(2) no . .
C7 P1 C1 C6 1.1(3) no . .
C1 P1 C13 C14 10.4(3) no . .
C1 P1 C13 C18 -170.5(3) no . .
C13 P1 C1 C2 74.5(3) no . .
C13 P1 C1 C6 -107.3(3) no . .
C7 P1 C13 C14 -99.5(3) no . .
C7 P1 C13 C18 79.6(3) no . .
C13 P1 C7 C8 -176.8(3) no . .
C13 P1 C7 C12 0.3(4) no . .
Cu1 P2 C19 C20 38.5(3) no . .
Cu1 P2 C19 C24 -144.6(2) no . .
Cu1 P2 C25 C26 40.3(3) no . .
Cu1 P2 C25 C30 -141.1(2) no . .
Cu1 P2 C31 C32 -134.8(2) no . .
Cu1 P2 C31 C36 43.9(3) no . .
C19 P2 C25 C26 -86.6(3) no . .
C19 P2 C25 C30 92.0(3) no . .
C25 P2 C19 C20 162.2(2) no . .
C25 P2 C19 C24 -20.8(3) no . .
C19 P2 C31 C32 -5.9(3) no . .
C19 P2 C31 C36 172.8(2) no . .
C31 P2 C19 C20 -90.1(3) no . .
C31 P2 C19 C24 86.9(3) no . .
C25 P2 C31 C32 101.1(3) no . .
C25 P2 C31 C36 -80.2(3) no . .
C31 P2 C25 C26 167.2(2) no . .
C31 P2 C25 C30 -14.3(3) no . .
C37 O2 C38 N1 -178.3(5) no . .
C37 O2 C38 C39 5.3(8) no . 3_656
Cu1 N1 C38 O2 9.2(5) no . .
Cu1 N1 C38 C39 -174.4(2) no . 3_656
Cu1 N1 C39 C38 174.5(2) no . 3_656
C38 N1 C39 C38 -0.9(5) no . 3_656
C39 N1 C38 O2 -175.6(3) no . .
C39 N1 C38 C39 0.9(5) no . 3_656
P1 C1 C2 C3 179.7(2) no . .
P1 C1 C6 C5 -178.9(2) no . .
C2 C1 C6 C5 -0.8(5) no . .
C6 C1 C2 C3 1.4(6) no . .
C1 C2 C3 C4 -0.5(6) no . .
C2 C3 C4 C5 -1.1(7) no . .
C3 C4 C5 C6 1.8(7) no . .
C4 C5 C6 C1 -0.9(6) no . .
P1 C7 C8 C9 178.3(3) no . .
P1 C7 C12 C11 -177.1(3) no . .
C8 C7 C12 C11 -0.1(6) no . .
C12 C7 C8 C9 1.1(6) no . .
C7 C8 C9 C10 -1.5(7) no . .
C8 C9 C10 C11 0.9(8) no . .
C9 C10 C11 C12 0.1(7) no . .
C10 C11 C12 C7 -0.5(7) no . .
P1 C13 C14 C15 176.8(2) no . .
P1 C13 C18 C17 -176.6(2) no . .
C14 C13 C18 C17 2.6(6) no . .
C18 C13 C14 C15 -2.3(6) no . .
C13 C14 C15 C16 1.1(6) no . .
C14 C15 C16 C17 -0.2(7) no . .
C15 C16 C17 C18 0.5(7) no . .
C16 C17 C18 C13 -1.7(6) no . .
P2 C19 C20 C21 175.7(2) no . .
P2 C19 C24 C23 -176.6(3) no . .
C20 C19 C24 C23 0.4(6) no . .
C24 C19 C20 C21 -1.5(5) no . .
C19 C20 C21 C22 1.3(6) no . .
C20 C21 C22 C23 0.1(7) no . .
C21 C22 C23 C24 -1.2(7) no . .
C22 C23 C24 C19 0.9(7) no . .
P2 C25 C26 C27 178.2(2) no . .
P2 C25 C30 C29 -177.6(2) no . .
C26 C25 C30 C29 0.9(6) no . .
C30 C25 C26 C27 -0.5(6) no . .
C25 C26 C27 C28 -0.2(6) no . .
C26 C27 C28 C29 0.4(6) no . .
C27 C28 C29 C30 0.1(6) no . .
C28 C29 C30 C25 -0.8(6) no . .
P2 C31 C32 C33 179.8(2) no . .
P2 C31 C36 C35 -179.0(3) no . .
C32 C31 C36 C35 -0.3(6) no . .
C36 C31 C32 C33 1.1(6) no . .
C31 C32 C33 C34 -1.2(7) no . .
C32 C33 C34 C35 0.5(7) no . .
C33 C34 C35 C36 0.4(7) no . .
C34 C35 C36 C31 -0.5(7) no . .
O2 C38 C39 N1 175.3(4) no 3_656 3_656
N1 C38 C39 N1 -0.9(6) no 3_656 3_656
